data_1505304
loop_
_publ_author_name
'Honjo, Takashi'
'Nakao, Michiyasu'
'Sano, Shigeki'
'Shiro, Motoo'
'Yamaguchi, Kentaro'
'Sei, Yoshihisa'
'Nagao, Yoshimitsu'

_publ_section_title
;
 Nonenzymatic enantioselective monoacetylation of prochiral
 2-protectedamino-2-alkyl-1,3-propanediols utilizing a chiral
 sulfonamide-Zn complex catalyst.
;
_journal_issue 3
_journal_name_full 'Organic letters'
_journal_page_first 509
_journal_page_last 512
_journal_paper_doi 10.1021/ol063063g
_journal_volume 9
_journal_year 2007
_chemical_absolute_configuration ad
_chemical_formula_moiety 'C48 H42 F12 N4 O4 S2 Zn '
_chemical_formula_sum 'C48 H42 F12 N4 O4 S2 Zn'
_chemical_formula_weight 1096.37
_space_group_IT_number 96
_symmetry_cell_setting tetragonal
_symmetry_Int_Tables_number 96
_symmetry_space_group_name_Hall 'P 4nw 2abw'
_symmetry_space_group_name_H-M 'P 43 21 2'
_cell_angle_alpha 90.0000
_cell_angle_beta 90.0000
_cell_angle_gamma 90.0000
_cell_formula_units_Z 4
_cell_length_a 13.3076(6)
_cell_length_b 13.3076(6)
_cell_length_c 27.1044(15)
_cell_measurement_reflns_used 37967
_cell_measurement_temperature 93.1
_cell_measurement_theta_max 68.2
_cell_measurement_theta_min 3.3
_cell_volume 4800.0(4)
_computing_cell_refinement 'PROCESS-AUTO (Rigaku, 1998)'
_computing_data_collection 'PROCESS-AUTO (Rigaku, 1998)'
_computing_data_reduction 'CrystalStructure (R/MSC, Rigaku, 2005)'
_computing_molecular_graphics 'ORTEP (Johnson, 1976)'
_computing_publication_material 'CrystalStructure (R/MSC, Rigaku, 2005)'
_computing_structure_refinement 'SHELXL97 (Sheldrick, 1997)'
_computing_structure_solution 'SHELXS97 (Sheldrick, 1997)'
_diffrn_detector_area_resol_mean 10.00
_diffrn_measured_fraction_theta_full 1.699
_diffrn_measured_fraction_theta_max 1.699
_diffrn_measurement_device_type 'Rigaku RAXIS-RAPID'
_diffrn_measurement_method \w
_diffrn_radiation_type 'Cu K\a'
_diffrn_radiation_wavelength 1.54178
_diffrn_reflns_av_R_equivalents 0.067
_diffrn_reflns_limit_h_max 16
_diffrn_reflns_limit_h_min -15
_diffrn_reflns_limit_k_max 16
_diffrn_reflns_limit_k_min -15
_diffrn_reflns_limit_l_max 32
_diffrn_reflns_limit_l_min -32
_diffrn_reflns_number 47565
_diffrn_reflns_theta_full 68.24
_diffrn_reflns_theta_max 68.24
_exptl_absorpt_coefficient_mu 2.372
_exptl_absorpt_correction_T_max 0.847
_exptl_absorpt_correction_T_min 0.562
_exptl_absorpt_correction_type multi-scan
_exptl_absorpt_process_details
;

    Higashi, T. (1995). Program for Absorption Correction.

    Rigaku Corporation, Tokyo, Japan.

;
_exptl_crystal_colour colorless
_exptl_crystal_density_diffrn 1.517
_exptl_crystal_density_method 'not measured'
_exptl_crystal_description block
_exptl_crystal_F_000 2240.00
_exptl_crystal_size_max 0.22
_exptl_crystal_size_mid 0.18
_exptl_crystal_size_min 0.07
_refine_diff_density_max 0.26
_refine_diff_density_min -0.46
_refine_ls_abs_structure_details 'Flack, H. D. (1983), Acta Cryst. A39, 876-881.  1814 Friedel Pairs'
_refine_ls_abs_structure_Flack -0.01(3)
_refine_ls_extinction_method none
_refine_ls_goodness_of_fit_ref 1.092
_refine_ls_hydrogen_treatment constr
_refine_ls_number_parameters 322
_refine_ls_number_reflns 4400
_refine_ls_R_factor_gt 0.0515
_refine_ls_shift/su_max 0.0000
_refine_ls_structure_factor_coef Fsqd
_refine_ls_weighting_details 'w = 1/[\s^2^(Fo^2^)+(0.0151P)^2^+5.2393P] where P=(Fo^2^+2Fc^2^)/3'
_refine_ls_weighting_scheme calc
_refine_ls_wR_factor_ref 0.1081
_reflns_number_gt 3138
_reflns_number_total 4400
_reflns_threshold_expression F^2^>2.0\s(F^2^)
_cod_data_source_file ol063063gsi20061219_100427.cif
_cod_data_source_block '_RGK1193raplt'
_cod_original_formula_sum 'C48 H42 F12 N4 O4 S2 Zn '
_cod_database_code 1505304

loop_
_symmetry_equiv_pos_site_id
_symmetry_equiv_pos_as_xyz
1 +X,+Y,+Z
2 1/2-Y,1/2+X,3/4+Z
3 -X,-Y,1/2+Z
4 1/2+Y,1/2-X,1/4+Z
5 1/2-X,1/2+Y,3/4-Z
6 +Y,+X,-Z
7 1/2+X,1/2-Y,1/4-Z
8 -Y,-X,1/2-Z

loop_
_atom_site_label
_atom_site_type_symbol
_atom_site_fract_x
_atom_site_fract_y
_atom_site_fract_z
_atom_site_U_iso_or_equiv
_atom_site_adp_type
_atom_site_occupancy
_atom_site_symmetry_multiplicity
_atom_site_calc_flag
_atom_site_refinement_flags
Zn(1) Zn 0.39733(5) 0.60267(5) 0.7500 0.0645(2) Uani 1.00 2 d S
S(1) S 0.36731(10) 0.43310(10) 0.67735(5) 0.0681(3) Uani 1.00 1 d .
F(1) F 0.5223(2) 0.3196(2) 0.50661(10) 0.0876(8) Uani 1.00 1 d .
F(2) F 0.6768(2) 0.2930(2) 0.52652(10) 0.0812(8) Uani 1.00 1 d .
F(3) F 0.5757(2) 0.1694(2) 0.52072(10) 0.0817(8) Uani 1.00 1 d .
F(4) F 0.7450(2) 0.1724(2) 0.70393(12) 0.1013(11) Uani 1.00 1 d .
F(5) F 0.6247(3) 0.0641(2) 0.70083(12) 0.1236(14) Uani 1.00 1 d .
F(6) F 0.6219(2) 0.1796(2) 0.75546(11) 0.1025(10) Uani 1.00 1 d .
O(1) O 0.2953(2) 0.4449(2) 0.63806(12) 0.0708(9) Uani 1.00 1 d .
O(2) O 0.3312(2) 0.3960(2) 0.72437(12) 0.0705(8) Uani 1.00 1 d .
N(1) N 0.3958(3) 0.7288(2) 0.70324(12) 0.0630(10) Uani 1.00 1 d .
N(2) N 0.4287(2) 0.5311(2) 0.68857(14) 0.0626(10) Uani 1.00 1 d .
C(1) C 0.4759(3) 0.7029(3) 0.66521(17) 0.0621(12) Uani 1.00 1 d .
C(2) C 0.4630(3) 0.5937(3) 0.64663(17) 0.0626(12) Uani 1.00 1 d .
C(3) C 0.4830(3) 0.7796(3) 0.62382(19) 0.0619(12) Uani 1.00 1 d .
C(4) C 0.5529(3) 0.8575(3) 0.62804(19) 0.0702(14) Uani 1.00 1 d .
C(5) C 0.5549(4) 0.9353(4) 0.5935(2) 0.0766(15) Uani 1.00 1 d .
C(6) C 0.4886(4) 0.9347(4) 0.5542(2) 0.0747(14) Uani 1.00 1 d .
C(7) C 0.4217(4) 0.8568(3) 0.54890(19) 0.0696(13) Uani 1.00 1 d .
C(8) C 0.4184(3) 0.7796(3) 0.58281(17) 0.0659(12) Uani 1.00 1 d .
C(9) C 0.5619(3) 0.5580(3) 0.62501(19) 0.0645(12) Uani 1.00 1 d .
C(10) C 0.5784(3) 0.5561(3) 0.57422(18) 0.0661(12) Uani 1.00 1 d .
C(11) C 0.6706(4) 0.5233(3) 0.55518(19) 0.0699(13) Uani 1.00 1 d .
C(12) C 0.7453(4) 0.4904(3) 0.58624(19) 0.0696(14) Uani 1.00 1 d .
C(13) C 0.7297(3) 0.4935(3) 0.63706(19) 0.0707(14) Uani 1.00 1 d .
C(14) C 0.6393(3) 0.5271(3) 0.65607(19) 0.0654(13) Uani 1.00 1 d .
C(15) C 0.4220(3) 0.8248(3) 0.72765(18) 0.0700(13) Uani 1.00 1 d .
C(16) C 0.2947(3) 0.7365(3) 0.68000(18) 0.0654(13) Uani 1.00 1 d .
C(17) C 0.4555(3) 0.3445(3) 0.6556(2) 0.0677(13) Uani 1.00 1 d .
C(18) C 0.4770(3) 0.3356(3) 0.60526(19) 0.0679(13) Uani 1.00 1 d .
C(19) C 0.5550(3) 0.2745(3) 0.58967(19) 0.0645(13) Uani 1.00 1 d .
C(20) C 0.6108(4) 0.2204(3) 0.62312(19) 0.0695(13) Uani 1.00 1 d .
C(21) C 0.5874(4) 0.2268(3) 0.67280(19) 0.0716(13) Uani 1.00 1 d .
C(22) C 0.5101(4) 0.2886(3) 0.68911(19) 0.0680(13) Uani 1.00 1 d .
C(23) C 0.5814(4) 0.2649(4) 0.53662(19) 0.0721(14) Uani 1.00 1 d .
C(24) C 0.6448(5) 0.1594(5) 0.7087(2) 0.0895(18) Uani 1.00 1 d .
H(1) H 0.5418 0.7051 0.6830 0.075 Uiso 1.00 1 c R
H(2) H 0.4105 0.5926 0.6202 0.075 Uiso 1.00 1 c R
H(4) H 0.5994 0.8575 0.6546 0.084 Uiso 1.00 1 c R
H(5) H 0.6018 0.9886 0.5971 0.092 Uiso 1.00 1 c R
H(6) H 0.4893 0.9881 0.5309 0.090 Uiso 1.00 1 c R
H(7) H 0.3771 0.8561 0.5215 0.084 Uiso 1.00 1 c R
H(8) H 0.3722 0.7259 0.5784 0.079 Uiso 1.00 1 c R
H(10) H 0.5267 0.5772 0.5524 0.079 Uiso 1.00 1 c R
H(11) H 0.6815 0.5237 0.5205 0.084 Uiso 1.00 1 c R
H(12) H 0.8069 0.4659 0.5732 0.084 Uiso 1.00 1 c R
H(13) H 0.7815 0.4723 0.6588 0.085 Uiso 1.00 1 c R
H(14) H 0.6300 0.5292 0.6908 0.078 Uiso 1.00 1 c R
H(15A) H 0.4886 0.8190 0.7429 0.084 Uiso 1.00 1 c R
H(15B) H 0.3721 0.8400 0.7531 0.084 Uiso 1.00 1 c R
H(15C) H 0.4228 0.8789 0.7031 0.084 Uiso 1.00 1 c R
H(16A) H 0.2780 0.6727 0.6639 0.079 Uiso 1.00 1 c R
H(16B) H 0.2950 0.7905 0.6554 0.079 Uiso 1.00 1 c R
H(16C) H 0.2444 0.7513 0.7054 0.079 Uiso 1.00 1 c R
H(18) H 0.4380 0.3714 0.5818 0.081 Uiso 1.00 1 c R
H(20) H 0.6646 0.1790 0.6123 0.083 Uiso 1.00 1 c R
H(22) H 0.4947 0.2923 0.7233 0.082 Uiso 1.00 1 c R

loop_
_atom_site_aniso_label
_atom_site_aniso_U_11
_atom_site_aniso_U_22
_atom_site_aniso_U_33
_atom_site_aniso_U_12
_atom_site_aniso_U_13
_atom_site_aniso_U_23
Zn(1) 0.0602(3) 0.0602(3) 0.0731(5) -0.0002(4) -0.0023(3) -0.0023(3)
S(1) 0.0619(8) 0.0605(7) 0.0820(8) -0.0028(5) 0.0023(7) -0.0069(6)
F(1) 0.101(2) 0.087(2) 0.0752(17) 0.0203(17) -0.0088(17) 0.0007(17)
F(2) 0.079(2) 0.077(2) 0.087(2) -0.0080(16) 0.0107(17) -0.0045(16)
F(3) 0.091(2) 0.0719(19) 0.0822(19) -0.0039(17) 0.0010(16) -0.0145(15)
F(4) 0.096(2) 0.121(2) 0.087(2) 0.032(2) -0.006(2) -0.0074(19)
F(5) 0.186(4) 0.077(2) 0.108(2) 0.022(2) -0.028(2) 0.011(2)
F(6) 0.112(2) 0.120(2) 0.0758(19) 0.036(2) 0.003(2) 0.006(2)
O(1) 0.058(2) 0.068(2) 0.086(2) -0.0014(16) -0.0121(17) -0.0091(18)
O(2) 0.068(2) 0.064(2) 0.080(2) -0.0052(17) 0.0125(17) -0.0021(18)
N(1) 0.062(2) 0.061(2) 0.067(2) 0.002(2) -0.006(2) -0.0128(19)
N(2) 0.056(2) 0.047(2) 0.085(2) -0.0133(18) -0.000(2) 0.0044(19)
C(1) 0.057(2) 0.056(2) 0.073(3) -0.001(2) -0.006(2) -0.012(2)
C(2) 0.061(2) 0.059(2) 0.068(2) 0.001(2) -0.001(2) -0.003(2)
C(3) 0.062(3) 0.051(2) 0.073(3) -0.003(2) 0.009(2) -0.005(2)
C(4) 0.069(3) 0.063(3) 0.079(3) 0.000(2) 0.009(2) -0.000(2)
C(5) 0.073(3) 0.067(3) 0.089(3) -0.005(2) 0.019(3) -0.007(3)
C(6) 0.070(3) 0.067(3) 0.088(3) 0.004(2) 0.016(3) 0.004(3)
C(7) 0.068(3) 0.072(3) 0.069(3) 0.008(2) 0.007(2) 0.006(2)
C(8) 0.063(3) 0.064(3) 0.071(3) 0.006(2) 0.006(2) -0.003(2)
C(9) 0.063(3) 0.060(3) 0.070(3) -0.006(2) 0.001(2) -0.006(2)
C(10) 0.065(3) 0.061(3) 0.073(3) 0.000(2) 0.001(2) 0.000(2)
C(11) 0.073(3) 0.065(3) 0.072(3) -0.004(2) 0.008(2) -0.001(2)
C(12) 0.064(3) 0.067(3) 0.079(3) -0.002(2) 0.006(2) -0.008(2)
C(13) 0.061(3) 0.075(3) 0.076(3) -0.004(2) -0.000(2) -0.007(2)
C(14) 0.062(3) 0.067(3) 0.068(3) -0.001(2) 0.003(2) -0.010(2)
C(15) 0.077(3) 0.060(2) 0.073(3) 0.003(2) -0.002(2) -0.002(2)
C(16) 0.059(3) 0.064(3) 0.073(3) 0.001(2) -0.002(2) -0.000(2)
C(17) 0.069(3) 0.054(3) 0.079(3) -0.007(2) -0.004(2) 0.003(2)
C(18) 0.070(3) 0.058(3) 0.075(3) -0.006(2) -0.002(2) -0.001(2)
C(19) 0.063(3) 0.059(3) 0.071(3) 0.003(2) 0.002(2) -0.006(2)
C(20) 0.064(3) 0.065(3) 0.080(3) 0.005(2) 0.005(2) -0.010(2)
C(21) 0.069(3) 0.065(3) 0.081(3) 0.005(2) -0.003(3) 0.003(2)
C(22) 0.073(3) 0.058(3) 0.073(3) -0.002(2) 0.011(2) -0.003(2)
C(23) 0.079(4) 0.064(3) 0.073(3) 0.003(2) 0.002(3) -0.010(2)
C(24) 0.084(4) 0.107(5) 0.078(4) 0.007(3) 0.007(3) -0.013(3)

loop_
_atom_type_symbol
_atom_type_description
_atom_type_scat_dispersion_real
_atom_type_scat_dispersion_imag
_atom_type_scat_source
C C 0.018 0.009
;

International Tables for Crystallography

(1992, Vol. C, Tables 4.2.6.8 and 6.1.1.4)

;
H H 0.000 0.000
;

International Tables for Crystallography

(1992, Vol. C, Table 6.1.1.4)

;
F F 0.073 0.053
;

International Tables for Crystallography

(1992, Vol. C, Tables 4.2.6.8 and 6.1.1.4)

;
N N 0.031 0.018
;

International Tables for Crystallography

(1992, Vol. C, Tables 4.2.6.8 and 6.1.1.4)

;
O O 0.049 0.032
;

International Tables for Crystallography

(1992, Vol. C, Tables 4.2.6.8 and 6.1.1.4)

;
S S 0.333 0.557
;

International Tables for Crystallography

(1992, Vol. C, Tables 4.2.6.8 and 6.1.1.4)

;
Zn Zn -1.549 0.678
;

International Tables for Crystallography

(1992, Vol. C, Tables 4.2.6.8 and 6.1.1.4)

;

loop_
_geom_angle_atom_site_label_1
_geom_angle_atom_site_label_2
_geom_angle_atom_site_label_3
_geom_angle
_geom_angle_site_symmetry_1
_geom_angle_site_symmetry_3
N(1) Zn(1) N(1) 110.36(15) . 66608
N(1) Zn(1) N(2) 82.98(14) . .
N(1) Zn(1) N(2) 133.28(15) . 66608
N(1) Zn(1) N(2) 133.28(15) 66608 .
N(1) Zn(1) N(2) 82.98(15) 66608 66608
N(2) Zn(1) N(2) 120.88(15) . 66608
O(1) S(1) O(2) 117.8(2) . .
O(1) S(1) N(2) 113.5(2) . .
O(1) S(1) C(17) 105.5(2) . .
O(2) S(1) N(2) 106.6(2) . .
O(2) S(1) C(17) 106.7(2) . .
N(2) S(1) C(17) 105.9(2) . .
Zn(1) N(1) C(1) 102.8(2) . .
Zn(1) N(1) C(15) 114.7(2) . .
Zn(1) N(1) C(16) 108.6(2) . .
C(1) N(1) C(15) 109.4(3) . .
C(1) N(1) C(16) 111.2(3) . .
C(15) N(1) C(16) 110.0(3) . .
Zn(1) N(2) S(1) 117.2(2) . .
Zn(1) N(2) C(2) 116.3(2) . .
S(1) N(2) C(2) 118.6(3) . .
N(1) C(1) C(2) 110.8(3) . .
N(1) C(1) C(3) 113.1(3) . .
C(2) C(1) C(3) 113.4(3) . .
N(2) C(2) C(1) 108.2(3) . .
N(2) C(2) C(9) 112.8(3) . .
C(1) C(2) C(9) 108.9(3) . .
C(1) C(3) C(4) 118.6(4) . .
C(1) C(3) C(8) 123.1(4) . .
C(4) C(3) C(8) 118.1(4) . .
C(3) C(4) C(5) 120.6(4) . .
C(4) C(5) C(6) 120.0(5) . .
C(5) C(6) C(7) 119.8(5) . .
C(6) C(7) C(8) 120.9(4) . .
C(3) C(8) C(7) 120.5(4) . .
C(2) C(9) C(10) 121.5(4) . .
C(2) C(9) C(14) 120.1(4) . .
C(10) C(9) C(14) 118.4(4) . .
C(9) C(10) C(11) 120.5(4) . .
C(10) C(11) C(12) 120.5(4) . .
C(11) C(12) C(13) 119.2(4) . .
C(12) C(13) C(14) 120.5(4) . .
C(9) C(14) C(13) 120.9(4) . .
S(1) C(17) C(18) 121.2(3) . .
S(1) C(17) C(22) 119.3(4) . .
C(18) C(17) C(22) 119.3(4) . .
C(17) C(18) C(19) 120.0(4) . .
C(18) C(19) C(20) 120.7(4) . .
C(18) C(19) C(23) 121.5(4) . .
C(20) C(19) C(23) 117.8(4) . .
C(19) C(20) C(21) 119.2(4) . .
C(20) C(21) C(22) 120.8(4) . .
C(20) C(21) C(24) 118.1(4) . .
C(22) C(21) C(24) 121.0(4) . .
C(17) C(22) C(21) 119.9(4) . .
F(1) C(23) F(2) 106.1(4) . .
F(1) C(23) F(3) 106.5(4) . .
F(1) C(23) C(19) 113.7(4) . .
F(2) C(23) F(3) 104.4(4) . .
F(2) C(23) C(19) 113.2(4) . .
F(3) C(23) C(19) 112.2(4) . .
F(4) C(24) F(5) 108.0(5) . .
F(4) C(24) F(6) 106.9(4) . .
F(4) C(24) C(21) 110.9(5) . .
F(5) C(24) F(6) 107.7(5) . .
F(5) C(24) C(21) 111.2(5) . .
F(6) C(24) C(21) 111.9(5) . .
N(1) C(1) H(1) 106.3 . .
C(2) C(1) H(1) 106.3 . .
C(3) C(1) H(1) 106.3 . .
N(2) C(2) H(2) 109.0 . .
C(1) C(2) H(2) 109.0 . .
C(9) C(2) H(2) 109.0 . .
C(3) C(4) H(4) 119.7 . .
C(5) C(4) H(4) 119.7 . .
C(4) C(5) H(5) 120.0 . .
C(6) C(5) H(5) 120.0 . .
C(5) C(6) H(6) 120.1 . .
C(7) C(6) H(6) 120.1 . .
C(6) C(7) H(7) 119.6 . .
C(8) C(7) H(7) 119.6 . .
C(3) C(8) H(8) 119.7 . .
C(7) C(8) H(8) 119.7 . .
C(9) C(10) H(10) 119.8 . .
C(11) C(10) H(10) 119.8 . .
C(10) C(11) H(11) 119.8 . .
C(12) C(11) H(11) 119.7 . .
C(11) C(12) H(12) 120.4 . .
C(13) C(12) H(12) 120.4 . .
C(12) C(13) H(13) 119.7 . .
C(14) C(13) H(13) 119.7 . .
C(9) C(14) H(14) 119.6 . .
C(13) C(14) H(14) 119.6 . .
N(1) C(15) H(15A) 109.5 . .
N(1) C(15) H(15B) 109.5 . .
N(1) C(15) H(15C) 109.5 . .
H(15A) C(15) H(15B) 109.5 . .
H(15A) C(15) H(15C) 109.5 . .
H(15B) C(15) H(15C) 109.5 . .
N(1) C(16) H(16A) 109.5 . .
N(1) C(16) H(16B) 109.5 . .
N(1) C(16) H(16C) 109.5 . .
H(16A) C(16) H(16B) 109.5 . .
H(16A) C(16) H(16C) 109.5 . .
H(16B) C(16) H(16C) 109.5 . .
C(17) C(18) H(18) 120.0 . .
C(19) C(18) H(18) 120.0 . .
C(19) C(20) H(20) 120.4 . .
C(21) C(20) H(20) 120.4 . .
C(17) C(22) H(22) 120.0 . .
C(21) C(22) H(22) 120.1 . .

loop_
_geom_bond_atom_site_label_1
_geom_bond_atom_site_label_2
_geom_bond_distance
_geom_bond_site_symmetry_2
Zn(1) N(1) 2.103(3) .
Zn(1) N(1) 2.103(3) 66608
Zn(1) N(2) 1.963(3) .
Zn(1) N(2) 1.963(3) 66608
S(1) O(1) 1.441(3) .
S(1) O(2) 1.449(3) .
S(1) N(2) 1.569(3) .
S(1) C(17) 1.766(5) .
F(1) C(23) 1.345(6) .
F(2) C(23) 1.352(6) .
F(3) C(23) 1.344(6) .
F(4) C(24) 1.352(7) .
F(5) C(24) 1.314(8) .
F(6) C(24) 1.331(6) .
N(1) C(1) 1.522(6) .
N(1) C(15) 1.481(6) .
N(1) C(16) 1.490(6) .
N(2) C(2) 1.481(6) .
C(1) C(2) 1.547(6) .
C(1) C(3) 1.519(6) .
C(2) C(9) 1.518(6) .
C(3) C(4) 1.397(7) .
C(3) C(8) 1.405(6) .
C(4) C(5) 1.395(7) .
C(5) C(6) 1.385(7) .
C(6) C(7) 1.374(7) .
C(7) C(8) 1.379(7) .
C(9) C(10) 1.394(7) .
C(9) C(14) 1.392(7) .
C(10) C(11) 1.401(7) .
C(11) C(12) 1.375(7) .
C(12) C(13) 1.394(7) .
C(13) C(14) 1.382(7) .
C(17) C(18) 1.398(7) .
C(17) C(22) 1.381(7) .
C(18) C(19) 1.385(7) .
C(19) C(20) 1.375(7) .
C(19) C(23) 1.485(7) .
C(20) C(21) 1.385(7) .
C(21) C(22) 1.389(7) .
C(21) C(24) 1.528(8) .
C(1) H(1) 1.000 .
C(2) H(2) 1.000 .
C(4) H(4) 0.950 .
C(5) H(5) 0.950 .
C(6) H(6) 0.950 .
C(7) H(7) 0.950 .
C(8) H(8) 0.950 .
C(10) H(10) 0.950 .
C(11) H(11) 0.950 .
C(12) H(12) 0.950 .
C(13) H(13) 0.950 .
C(14) H(14) 0.950 .
C(15) H(15A) 0.980 .
C(15) H(15B) 0.980 .
C(15) H(15C) 0.980 .
C(16) H(16A) 0.980 .
C(16) H(16B) 0.980 .
C(16) H(16C) 0.980 .
C(18) H(18) 0.950 .
C(20) H(20) 0.950 .
C(22) H(22) 0.950 .

loop_
_geom_contact_atom_site_label_1
_geom_contact_atom_site_label_2
_geom_contact_distance
_geom_contact_site_symmetry_2
F(1) F(4) 3.120(4) 54402
F(1) F(5) 3.215(4) 54402
F(1) C(24) 3.598(7) 54402
F(2) O(2) 3.248(4) 55607
F(2) C(7) 3.584(5) 55606
F(3) F(5) 2.721(5) 54402
F(3) F(6) 3.481(4) 54402
F(3) O(2) 3.513(4) 55607
F(3) C(6) 3.453(6) 54501
F(3) C(24) 3.567(7) 54402
F(4) F(1) 3.120(4) 55504
F(4) O(1) 3.017(4) 55607
F(4) C(18) 3.481(6) 55607
F(5) F(1) 3.215(5) 55504
F(5) F(3) 2.721(4) 55504
F(5) O(1) 3.313(5) 55607
F(5) C(4) 3.516(6) 54501
F(5) C(5) 3.501(6) 54501
F(5) C(23) 3.555(6) 55504
F(6) F(3) 3.481(4) 55504
F(6) C(6) 3.600(6) 45504
O(1) F(4) 3.017(4) 45607
O(1) F(5) 3.313(5) 45607
O(1) C(20) 3.310(6) 45607
O(1) C(24) 3.579(7) 45607
O(2) F(2) 3.248(4) 45607
O(2) F(3) 3.513(4) 45607
C(4) F(5) 3.516(6) 56501
C(5) F(5) 3.501(6) 56501
C(5) C(15) 3.530(7) 65402
C(6) F(3) 3.453(6) 56501
C(6) F(6) 3.600(6) 55402
C(6) C(15) 3.240(7) 65402
C(7) F(2) 3.584(5) 55606
C(15) C(5) 3.530(7) 46504
C(15) C(6) 3.240(7) 46504
C(18) F(4) 3.481(6) 45607
C(20) O(1) 3.310(6) 55607
C(23) F(5) 3.555(6) 54402
C(24) F(1) 3.598(7) 55504
C(24) F(3) 3.567(7) 55504
C(24) O(1) 3.579(7) 55607
S(1) H(20) 3.264 45607
F(1) H(10) 3.269 55606
F(1) H(18) 3.500 55606
F(2) H(7) 2.939 55606
F(2) H(8) 3.102 55606
F(3) H(4) 3.400 64402
F(3) H(5) 3.192 54501
F(3) H(6) 2.687 54501
F(3) H(15A) 2.885 64402
F(4) H(18) 2.806 55607
F(5) H(4) 3.040 54501
F(5) H(5) 3.002 54501
F(5) H(6) 2.918 45504
F(6) H(6) 2.950 45504
O(1) H(5) 2.752 46607
O(1) H(20) 2.396 45607
O(2) H(20) 3.381 45607
C(4) H(16A) 3.229 56607
C(5) H(15A) 3.281 65402
C(5) H(15B) 2.944 65402
C(5) H(16A) 3.305 56607
C(5) H(20) 3.593 56501
C(6) H(13) 3.183 46607
C(6) H(15A) 3.135 65402
C(6) H(15B) 2.795 65402
C(6) H(15C) 3.261 65402
C(7) H(11) 3.291 55606
C(7) H(12) 3.427 55606
C(7) H(13) 3.157 46607
C(7) H(15B) 3.411 65402
C(8) H(11) 3.393 55606
C(10) H(10) 3.453 55606
C(10) H(11) 3.148 55606
C(10) H(16B) 3.575 56607
C(10) H(16C) 3.478 56607
C(11) H(10) 3.169 55606
C(11) H(11) 3.531 55606
C(11) H(16B) 3.166 56607
C(11) H(16C) 3.169 56607
C(12) H(15C) 3.121 56607
C(12) H(16B) 2.997 56607
C(13) H(16B) 3.216 56607
C(14) H(16B) 3.600 56607
C(15) H(5) 3.495 46504
C(15) H(6) 2.995 46504
C(15) H(12) 3.465 46607
C(20) H(5) 3.166 54501
C(24) H(6) 3.477 45504
H(4) F(3) 3.400 56504
H(4) F(5) 3.040 56501
H(4) H(16A) 3.042 56607
H(5) F(3) 3.192 56501
H(5) F(5) 3.002 56501
H(5) O(1) 2.752 56607
H(5) C(15) 3.495 65402
H(5) C(20) 3.166 56501
H(5) H(15A) 3.015 65402
H(5) H(15B) 3.080 65402
H(5) H(16A) 3.193 56607
H(5) H(20) 2.700 56501
H(6) F(3) 2.687 56501
H(6) F(5) 2.918 55402
H(6) F(6) 2.950 55402
H(6) C(15) 2.995 65402
H(6) C(24) 3.477 55402
H(6) H(13) 3.256 46607
H(6) H(15A) 2.750 65402
H(6) H(15B) 2.847 65402
H(6) H(15C) 2.876 65402
H(7) F(2) 2.939 55606
H(7) H(11) 3.242 55606
H(7) H(12) 2.903 55606
H(7) H(13) 3.224 46607
H(7) H(22) 3.193 55402
H(8) F(2) 3.102 55606
H(8) H(11) 3.407 55606
H(10) F(1) 3.269 55606
H(10) C(10) 3.453 55606
H(10) C(11) 3.169 55606
H(10) H(10) 2.994 55606
H(10) H(11) 2.416 55606
H(11) C(7) 3.291 55606
H(11) C(8) 3.393 55606
H(11) C(10) 3.148 55606
H(11) C(11) 3.531 55606
H(11) H(7) 3.242 55606
H(11) H(8) 3.407 55606
H(11) H(10) 2.416 55606
H(11) H(11) 3.171 55606
H(11) H(15B) 3.183 56607
H(11) H(15C) 3.535 56607
H(11) H(16B) 3.524 56607
H(11) H(16C) 3.541 65402
H(11) H(16C) 3.175 56607
H(12) C(7) 3.427 55606
H(12) C(15) 3.465 56607
H(12) H(7) 2.903 55606
H(12) H(15B) 3.421 56607
H(12) H(15C) 2.674 56607
H(12) H(16B) 3.296 56607
H(13) C(6) 3.183 56607
H(13) C(7) 3.157 56607
H(13) H(6) 3.256 56607
H(13) H(7) 3.224 56607
H(15A) F(3) 2.885 56504
H(15A) C(5) 3.281 46504
H(15A) C(6) 3.135 46504
H(15A) H(5) 3.015 46504
H(15A) H(6) 2.750 46504
H(15B) C(5) 2.944 46504
H(15B) C(6) 2.795 46504
H(15B) C(7) 3.411 46504
H(15B) H(5) 3.080 46504
H(15B) H(6) 2.847 46504
H(15B) H(11) 3.183 46607
H(15B) H(12) 3.421 46607
H(15C) C(6) 3.261 46504
H(15C) C(12) 3.121 46607
H(15C) H(6) 2.876 46504
H(15C) H(11) 3.535 46607
H(15C) H(12) 2.674 46607
H(16A) C(4) 3.229 46607
H(16A) C(5) 3.305 46607
H(16A) H(4) 3.042 46607
H(16A) H(5) 3.193 46607
H(16B) C(10) 3.575 46607
H(16B) C(11) 3.166 46607
H(16B) C(12) 2.997 46607
H(16B) C(13) 3.216 46607
H(16B) C(14) 3.600 46607
H(16B) H(11) 3.524 46607
H(16B) H(12) 3.296 46607
H(16C) C(10) 3.478 46607
H(16C) C(11) 3.169 46607
H(16C) H(11) 3.541 46504
H(16C) H(11) 3.175 46607
H(18) F(1) 3.500 55606
H(18) F(4) 2.806 45607
H(20) S(1) 3.264 55607
H(20) O(1) 2.396 55607
H(20) O(2) 3.381 55607
H(20) C(5) 3.593 54501
H(20) H(5) 2.700 54501
H(22) H(7) 3.193 45504
